data_1536176
loop_
_publ_author_name
'Joergens, S.'
'Johrendt, D.'
'Mewis, A.'

_publ_section_title
;
 Ba P4 Te2 - A ternary telluride with P-Te bonds and a structural fragment
 of black phosphorus
;
_journal_name_full 'Chemistry - A European Journal'
_journal_page_first 2405
_journal_page_last 2410
_journal_volume 9
_journal_year 2003
_chemical_formula_sum 'Ba P4 Te2'
_space_group_IT_number 62
_symmetry_space_group_name_Hall '-P 2ac 2n'
_symmetry_space_group_name_H-M 'P n m a'
_cell_angle_alpha 90
_cell_angle_beta 90
_cell_angle_gamma 90
_cell_formula_units_Z 4
_cell_length_a 16.486
_cell_length_b 6.484
_cell_length_c 7.076
_cell_volume 756.391
_citation_journal_id_ASTM CEUJED
_cod_data_source_file Joergens_CEUJED_2003_739.cif
_cod_data_source_block Ba1P4Te2
_cod_original_cell_volume 756.3906
_cod_original_formula_sum 'Ba1 P4 Te2'
_cod_database_code 1536176

loop_
_symmetry_equiv_pos_as_xyz
x,y,z
-x+1/2,-y,z+1/2
x+1/2,-y+1/2,-z+1/2
-x,y+1/2,-z
-x,-y,-z
x-1/2,y,-z-1/2
-x-1/2,y-1/2,z-1/2
x,-y-1/2,z

loop_
_atom_site_label
_atom_site_type_symbol
_atom_site_fract_x
_atom_site_fract_y
_atom_site_fract_z
_atom_site_occupancy
_atom_site_U_iso_or_equiv
Ba1 Ba 0.16245 0.25 0.10147 1 0.0
P2 P 0.06499 0.0079 0.4616 1 0.0
P3 P 0.0953 0.25 0.6684 1 0.0
Te1 Te 0.24624 0.25 -0.40136 1 0.0
P1 P 0.3781 0.25 0.12 1 0.0
Te2 Te 0.06123 -0.25 -0.061 1 0.0
